data_4113513
loop_
_publ_author_name
'Ned J. Hardman'
'Robert J. Wright'
'Andrew D. Phillips'
'Philip P. Power'

_publ_section_title
;
 Structures, Bonding, and Reaction Chemistry of the Neutral
 Organogallium(I) Compounds (GaAr)n (n= 1 or 2) (Ar = Terphenyl or Related
 Ligand): An Experimental Investigation of Ga-Ga Multiple Bonding
;
_journal_name_full 'Journal of the American Chemical Society'
_journal_page_first 2667
_journal_page_last 2679
_journal_paper_doi 10.1021/ja028579j
_journal_volume 125
_journal_year 2003
_chemical_formula_sum 'C42 H63 Li O'
_chemical_formula_weight 590.86
_chemical_name_common Ar#Li(Et2O)
_chemical_name_systematic
; 
 ? 
;
_space_group_IT_number 14
_symmetry_cell_setting monoclinic
_symmetry_space_group_name_Hall '-P 2yn'
_symmetry_space_group_name_H-M 'P 1 21/n 1'
_atom_sites_solution_hydrogens geom
_atom_sites_solution_primary direct
_atom_sites_solution_secondary difmap
_audit_creation_method SHELXL-97
_cell_angle_alpha 90.00
_cell_angle_beta 92.268(2)
_cell_angle_gamma 90.00
_cell_formula_units_Z 4
_cell_length_a 9.2139(7)
_cell_length_b 16.7871(13)
_cell_length_c 24.6129(19)
_cell_measurement_reflns_used 988
_cell_measurement_temperature 90(2)
_cell_measurement_theta_max 31.4
_cell_measurement_theta_min 2.4
_cell_volume 3804.0(5)
_computing_cell_refinement 'Bruker SAINT'
_computing_data_collection 'Bruker SMART'
_computing_data_reduction 'Bruker SAINT'
_computing_molecular_graphics 'SHELXTL 5, XP (Sheldrick, 1994)'
_computing_publication_material 'SHELXL-97 (Sheldrick, 1997)'
_computing_structure_refinement 'SHELXL-97 (Sheldrick, 1997)'
_computing_structure_solution 'SHELXS-97 (Sheldrick, 1990)'
_diffrn_ambient_temperature 90(2)
_diffrn_detector_area_resol_mean 8.3
_diffrn_measured_fraction_theta_full 0.953
_diffrn_measured_fraction_theta_max 0.953
_diffrn_measurement_device_type 'Bruker SMART 1000'
_diffrn_measurement_method \w
_diffrn_radiation_monochromator graphite
_diffrn_radiation_source 'normal-focus sealed tube'
_diffrn_radiation_type MoK\a
_diffrn_radiation_wavelength 0.71073
_diffrn_reflns_av_R_equivalents 0.0353
_diffrn_reflns_av_sigmaI/netI 0.0262
_diffrn_reflns_limit_h_max 13
_diffrn_reflns_limit_h_min -12
_diffrn_reflns_limit_k_max 23
_diffrn_reflns_limit_k_min -24
_diffrn_reflns_limit_l_max 35
_diffrn_reflns_limit_l_min -36
_diffrn_reflns_number 51677
_diffrn_reflns_theta_full 31.50
_diffrn_reflns_theta_max 31.50
_diffrn_reflns_theta_min 1.47
_diffrn_standards_decay_% <0.1
_diffrn_standards_interval_time
;
 frames measured at beginning and end of data collection 
;
_diffrn_standards_number '50 frames remeasured'
_exptl_absorpt_coefficient_mu 0.059
_exptl_absorpt_correction_T_max 0.9752
_exptl_absorpt_correction_T_min 0.9629
_exptl_absorpt_correction_type none
_exptl_crystal_colour colorless
_exptl_crystal_density_diffrn 1.032
_exptl_crystal_description block
_exptl_crystal_F_000 1304
_exptl_crystal_size_max 0.65
_exptl_crystal_size_mid 0.45
_exptl_crystal_size_min 0.43
_refine_diff_density_max 0.796
_refine_diff_density_min -0.584
_refine_diff_density_rms 0.060
_refine_ls_extinction_method none
_refine_ls_goodness_of_fit_ref 1.021
_refine_ls_hydrogen_treatment constr
_refine_ls_matrix_type full
_refine_ls_number_parameters 413
_refine_ls_number_reflns 12072
_refine_ls_number_restraints 0
_refine_ls_restrained_S_all 1.021
_refine_ls_R_factor_all 0.0693
_refine_ls_R_factor_gt 0.0579
_refine_ls_shift/su_max 0.024
_refine_ls_shift/su_mean 0.002
_refine_ls_structure_factor_coef Fsqd
_refine_ls_weighting_details 'calc w=1/[\s^2^(Fo^2^)+(0.1068P)^2^+1.3092P] where P=(Fo^2^+2Fc^2^)/3'
_refine_ls_weighting_scheme calc
_refine_ls_wR_factor_gt 0.1667
_refine_ls_wR_factor_ref 0.1774
_reflns_number_gt 9847
_reflns_number_total 12072
_reflns_threshold_expression I>2/s(I)
_cod_data_source_file ja028579jsi20021203_051445.cif
_cod_data_source_block nh38
_cod_database_code 4113513

loop_
_symmetry_equiv_pos_as_xyz
'x, y, z'
'-x+1/2, y+1/2, -z+1/2'
'-x, -y, -z'
'x-1/2, -y-1/2, z-1/2'

loop_
_atom_site_label
_atom_site_type_symbol
_atom_site_fract_x
_atom_site_fract_y
_atom_site_fract_z
_atom_site_U_iso_or_equiv
_atom_site_adp_type
_atom_site_occupancy
_atom_site_symmetry_multiplicity
_atom_site_calc_flag
_atom_site_refinement_flags
O1 O 1.22097(9) 0.61354(6) 0.15714(4) 0.02702(19) Uani 1 1 d .
Li1 Li 1.0324(3) 0.65196(16) 0.16760(12) 0.0361(5) Uani 1 1 d .
C1 C 0.84921(11) 0.71977(6) 0.16825(4) 0.01452(17) Uani 1 1 d .
C2 C 0.77325(10) 0.75497(6) 0.12293(4) 0.01415(17) Uani 1 1 d .
C3 C 0.64726(11) 0.80088(6) 0.12801(4) 0.01745(19) Uani 1 1 d .
H3A H 0.5994 0.8229 0.0966 0.021 Uiso 1 1 calc R
C4 C 0.59219(12) 0.81429(7) 0.17919(4) 0.0189(2) Uani 1 1 d .
H4A H 0.5068 0.8452 0.1828 0.023 Uiso 1 1 calc R
C5 C 0.66395(11) 0.78177(6) 0.22505(4) 0.01736(19) Uani 1 1 d .
H5A H 0.6278 0.7909 0.2601 0.021 Uiso 1 1 calc R
C6 C 0.78948(11) 0.73558(6) 0.21938(4) 0.01423(17) Uani 1 1 d .
C7 C 0.83551(11) 0.74536(6) 0.06773(4) 0.01462(18) Uani 1 1 d .
C8 C 0.77831(11) 0.68979(6) 0.02945(4) 0.01512(18) Uani 1 1 d .
C9 C 0.84384(11) 0.68087(6) -0.02065(4) 0.01730(19) Uani 1 1 d .
H9A H 0.8050 0.6429 -0.0459 0.021 Uiso 1 1 calc R
C10 C 0.96434(11) 0.72587(7) -0.03482(4) 0.01802(19) Uani 1 1 d .
C11 C 1.01847(12) 0.78085(7) 0.00339(4) 0.0209(2) Uani 1 1 d .
H11A H 1.1001 0.8123 -0.0053 0.025 Uiso 1 1 calc R
C12 C 0.95692(12) 0.79128(6) 0.05392(4) 0.01837(19) Uani 1 1 d .
C13 C 0.64963(12) 0.63728(6) 0.04345(4) 0.01817(19) Uani 1 1 d .
H13A H 0.5871 0.6689 0.0678 0.022 Uiso 1 1 calc R
C14 C 0.70330(15) 0.56423(8) 0.07548(5) 0.0299(3) Uani 1 1 d .
H14A H 0.7535 0.5815 0.1093 0.045 Uiso 1 1 calc R
H14B H 0.7705 0.5338 0.0536 0.045 Uiso 1 1 calc R
H14C H 0.6203 0.5306 0.0840 0.045 Uiso 1 1 calc R
C15 C 0.55466(13) 0.61155(7) -0.00586(5) 0.0226(2) Uani 1 1 d .
H15A H 0.5254 0.6586 -0.0272 0.034 Uiso 1 1 calc R
H15B H 0.4680 0.5842 0.0065 0.034 Uiso 1 1 calc R
H15C H 0.6098 0.5753 -0.0285 0.034 Uiso 1 1 calc R
C16 C 1.03794(13) 0.71439(8) -0.08926(5) 0.0234(2) Uani 1 1 d .
C17 C 1.1666(3) 0.65728(17) -0.08077(8) 0.0707(7) Uani 1 1 d .
H17A H 1.2107 0.6472 -0.1157 0.106 Uiso 1 1 calc R
H17B H 1.1325 0.6069 -0.0657 0.106 Uiso 1 1 calc R
H17C H 1.2390 0.6812 -0.0555 0.106 Uiso 1 1 calc R
C18 C 1.0941(2) 0.79299(10) -0.11165(6) 0.0422(4) Uani 1 1 d .
H18A H 1.1352 0.7837 -0.1472 0.063 Uiso 1 1 calc R
H18B H 1.1694 0.8146 -0.0865 0.063 Uiso 1 1 calc R
H18C H 1.0138 0.8311 -0.1155 0.063 Uiso 1 1 calc R
C19 C 0.9350(2) 0.67766(12) -0.13273(6) 0.0471(4) Uani 1 1 d .
H19A H 0.9853 0.6727 -0.1669 0.071 Uiso 1 1 calc R
H19B H 0.8497 0.7120 -0.1384 0.071 Uiso 1 1 calc R
H19C H 0.9041 0.6249 -0.1208 0.071 Uiso 1 1 calc R
C20 C 1.01762(14) 0.85581(7) 0.09216(5) 0.0253(2) Uani 1 1 d .
H20A H 0.9715 0.8487 0.1279 0.030 Uiso 1 1 calc R
C21 C 0.9741(2) 0.93827(9) 0.07046(7) 0.0468(4) Uani 1 1 d .
H21A H 0.8680 0.9416 0.0665 0.070 Uiso 1 1 calc R
H21B H 1.0165 0.9467 0.0350 0.070 Uiso 1 1 calc R
H21C H 1.0100 0.9792 0.0960 0.070 Uiso 1 1 calc R
C22 C 1.18258(17) 0.84828(12) 0.10220(6) 0.0430(4) Uani 1 1 d .
H22A H 1.2058 0.7950 0.1163 0.065 Uiso 1 1 calc R
H22B H 1.2160 0.8885 0.1287 0.065 Uiso 1 1 calc R
H22C H 1.2312 0.8566 0.0680 0.065 Uiso 1 1 calc R
C23 C 0.86351(11) 0.70116(6) 0.26971(4) 0.01479(18) Uani 1 1 d .
C24 C 0.84434(12) 0.62020(6) 0.28271(4) 0.01733(19) Uani 1 1 d .
C25 C 0.91270(13) 0.58837(7) 0.32981(4) 0.0206(2) Uani 1 1 d .
H25A H 0.9001 0.5335 0.3377 0.025 Uiso 1 1 calc R
C26 C 0.99815(12) 0.63441(7) 0.36527(4) 0.0199(2) Uani 1 1 d .
C27 C 1.01766(12) 0.71492(6) 0.35161(4) 0.0187(2) Uani 1 1 d .
H27A H 1.0765 0.7474 0.3751 0.022 Uiso 1 1 calc R
C28 C 0.95357(11) 0.74883(6) 0.30468(4) 0.01584(18) Uani 1 1 d .
C29 C 0.74758(13) 0.56487(6) 0.24816(4) 0.0205(2) Uani 1 1 d .
H29A H 0.6960 0.5977 0.2195 0.025 Uiso 1 1 calc R
C30 C 0.83694(14) 0.50123(7) 0.21955(5) 0.0258(2) Uani 1 1 d .
H30A H 0.9077 0.5273 0.1967 0.039 Uiso 1 1 calc R
H30B H 0.7719 0.4678 0.1968 0.039 Uiso 1 1 calc R
H30C H 0.8882 0.4680 0.2469 0.039 Uiso 1 1 calc R
C31 C 0.63233(14) 0.52476(8) 0.28248(5) 0.0264(2) Uani 1 1 d .
H31A H 0.5839 0.5652 0.3040 0.040 Uiso 1 1 calc R
H31B H 0.6792 0.4855 0.3069 0.040 Uiso 1 1 calc R
H31C H 0.5604 0.4980 0.2584 0.040 Uiso 1 1 calc R
C32 C 1.06918(15) 0.60010(7) 0.41744(5) 0.0265(2) Uani 1 1 d .
C33 C 1.03480(17) 0.51129(8) 0.42463(6) 0.0332(3) Uani 1 1 d .
H33A H 1.0659 0.4816 0.3928 0.050 Uiso 1 1 calc R
H33B H 0.9300 0.5044 0.4283 0.050 Uiso 1 1 calc R
H33C H 1.0866 0.4912 0.4574 0.050 Uiso 1 1 calc R
C34 C 1.23500(18) 0.60828(11) 0.41494(8) 0.0464(4) Uani 1 1 d .
H34A H 1.2606 0.6646 0.4113 0.070 Uiso 1 1 calc R
H34B H 1.2688 0.5787 0.3835 0.070 Uiso 1 1 calc R
H34C H 1.2813 0.5868 0.4483 0.070 Uiso 1 1 calc R
C35 C 1.0149(2) 0.64498(9) 0.46674(5) 0.0412(4) Uani 1 1 d .
H35A H 1.0352 0.7020 0.4628 0.062 Uiso 1 1 calc R
H35B H 1.0647 0.6249 0.4999 0.062 Uiso 1 1 calc R
H35C H 0.9100 0.6369 0.4691 0.062 Uiso 1 1 calc R
C36 C 0.98628(12) 0.83514(6) 0.28966(4) 0.01848(19) Uani 1 1 d .
H36A H 0.8981 0.8571 0.2700 0.022 Uiso 1 1 calc R
C37 C 1.02093(14) 0.88917(7) 0.33863(5) 0.0237(2) Uani 1 1 d .
H37A H 0.9430 0.8851 0.3644 0.035 Uiso 1 1 calc R
H37B H 1.0290 0.9445 0.3263 0.035 Uiso 1 1 calc R
H37C H 1.1130 0.8725 0.3564 0.035 Uiso 1 1 calc R
C38 C 1.11214(14) 0.83818(8) 0.25045(5) 0.0270(2) Uani 1 1 d .
H38A H 1.0869 0.8065 0.2180 0.040 Uiso 1 1 calc R
H38B H 1.2001 0.8164 0.2685 0.040 Uiso 1 1 calc R
H38C H 1.1295 0.8935 0.2398 0.040 Uiso 1 1 calc R
C39 C 1.33833(16) 0.63277(11) 0.19539(7) 0.0429(4) Uani 1 1 d .
H39A H 1.3753 0.6869 0.1880 0.052 Uiso 1 1 calc R
H39B H 1.4190 0.5945 0.1917 0.052 Uiso 1 1 calc R
C40 C 1.2831(2) 0.62888(15) 0.25183(8) 0.0601(6) Uani 1 1 d .
H40A H 1.3587 0.6477 0.2779 0.090 Uiso 1 1 calc R
H40B H 1.2578 0.5737 0.2604 0.090 Uiso 1 1 calc R
H40C H 1.1968 0.6626 0.2541 0.090 Uiso 1 1 calc R
C41 C 1.26779(16) 0.59840(11) 0.10331(6) 0.0402(3) Uani 1 1 d .
H41A H 1.3394 0.5544 0.1040 0.048 Uiso 1 1 calc R
H41B H 1.3146 0.6465 0.0887 0.048 Uiso 1 1 calc R
C42 C 1.1369(2) 0.57612(12) 0.06782(6) 0.0460(4) Uani 1 1 d .
H42A H 1.1682 0.5607 0.0317 0.069 Uiso 1 1 calc R
H42B H 1.0711 0.6219 0.0644 0.069 Uiso 1 1 calc R
H42C H 1.0864 0.5313 0.0842 0.069 Uiso 1 1 calc R

loop_
_atom_site_aniso_label
_atom_site_aniso_U_11
_atom_site_aniso_U_22
_atom_site_aniso_U_33
_atom_site_aniso_U_23
_atom_site_aniso_U_13
_atom_site_aniso_U_12
O1 0.0183(4) 0.0324(5) 0.0304(5) -0.0001(4) 0.0015(3) 0.0051(3)
Li1 0.0237(10) 0.0357(12) 0.0492(15) -0.0009(11) 0.0033(10) 0.0092(9)
C1 0.0170(4) 0.0154(4) 0.0112(4) 0.0005(3) 0.0003(3) 0.0005(3)
C2 0.0164(4) 0.0147(4) 0.0113(4) 0.0003(3) 0.0004(3) -0.0012(3)
C3 0.0201(4) 0.0184(4) 0.0136(4) 0.0015(3) -0.0023(3) 0.0029(4)
C4 0.0201(5) 0.0207(5) 0.0160(4) -0.0003(3) -0.0004(3) 0.0065(4)
C5 0.0203(4) 0.0196(4) 0.0124(4) -0.0005(3) 0.0016(3) 0.0043(4)
C6 0.0172(4) 0.0139(4) 0.0115(4) 0.0006(3) -0.0002(3) 0.0012(3)
C7 0.0167(4) 0.0162(4) 0.0110(4) 0.0020(3) 0.0005(3) -0.0003(3)
C8 0.0152(4) 0.0175(4) 0.0126(4) 0.0010(3) 0.0012(3) -0.0011(3)
C9 0.0183(4) 0.0208(4) 0.0128(4) -0.0003(3) 0.0019(3) -0.0015(4)
C10 0.0178(4) 0.0236(5) 0.0128(4) 0.0024(3) 0.0025(3) -0.0005(4)
C11 0.0209(5) 0.0266(5) 0.0154(4) 0.0030(4) 0.0018(4) -0.0069(4)
C12 0.0207(5) 0.0212(5) 0.0132(4) 0.0019(3) -0.0001(3) -0.0050(4)
C13 0.0200(4) 0.0210(5) 0.0137(4) -0.0020(3) 0.0029(3) -0.0053(4)
C14 0.0351(6) 0.0293(6) 0.0247(6) 0.0109(5) -0.0052(5) -0.0115(5)
C15 0.0232(5) 0.0241(5) 0.0204(5) -0.0002(4) -0.0016(4) -0.0072(4)
C16 0.0228(5) 0.0325(6) 0.0152(5) 0.0008(4) 0.0065(4) -0.0010(4)
C17 0.0639(12) 0.1102(19) 0.0396(9) 0.0142(11) 0.0211(9) 0.0550(13)
C18 0.0568(9) 0.0459(8) 0.0252(6) -0.0010(6) 0.0187(6) -0.0171(7)
C19 0.0500(9) 0.0697(11) 0.0227(6) -0.0148(7) 0.0167(6) -0.0268(8)
C20 0.0333(6) 0.0268(5) 0.0159(5) 0.0002(4) 0.0007(4) -0.0143(5)
C21 0.0828(13) 0.0251(6) 0.0319(7) -0.0006(5) -0.0060(7) -0.0142(7)
C22 0.0328(7) 0.0678(11) 0.0284(7) -0.0094(7) -0.0006(5) -0.0242(7)
C23 0.0176(4) 0.0161(4) 0.0107(4) 0.0005(3) 0.0008(3) 0.0039(3)
C24 0.0218(5) 0.0159(4) 0.0142(4) 0.0001(3) 0.0002(3) 0.0029(3)
C25 0.0272(5) 0.0176(4) 0.0167(5) 0.0033(4) -0.0011(4) 0.0038(4)
C26 0.0240(5) 0.0215(5) 0.0139(4) 0.0025(4) -0.0020(4) 0.0061(4)
C27 0.0210(5) 0.0209(5) 0.0140(4) 0.0002(3) -0.0023(3) 0.0034(4)
C28 0.0184(4) 0.0168(4) 0.0123(4) -0.0001(3) 0.0000(3) 0.0033(3)
C29 0.0275(5) 0.0163(4) 0.0174(5) 0.0006(3) -0.0013(4) 0.0004(4)
C30 0.0362(6) 0.0204(5) 0.0208(5) -0.0024(4) 0.0040(4) 0.0001(4)
C31 0.0293(6) 0.0247(5) 0.0252(6) -0.0017(4) 0.0021(4) -0.0033(4)
C32 0.0352(6) 0.0242(5) 0.0192(5) 0.0044(4) -0.0084(4) 0.0041(5)
C33 0.0480(8) 0.0243(6) 0.0264(6) 0.0042(5) -0.0085(5) 0.0016(5)
C34 0.0353(7) 0.0480(9) 0.0542(10) 0.0196(7) -0.0189(7) -0.0032(6)
C35 0.0804(12) 0.0266(6) 0.0157(5) 0.0002(4) -0.0077(6) 0.0107(7)
C36 0.0222(5) 0.0178(4) 0.0152(4) 0.0004(3) -0.0021(3) -0.0001(4)
C37 0.0298(6) 0.0208(5) 0.0199(5) -0.0026(4) -0.0041(4) -0.0006(4)
C38 0.0300(6) 0.0308(6) 0.0202(5) 0.0016(4) 0.0035(4) -0.0052(5)
C39 0.0262(6) 0.0475(9) 0.0539(10) -0.0034(7) -0.0130(6) 0.0034(6)
C40 0.0563(11) 0.0791(14) 0.0432(9) -0.0251(9) -0.0168(8) 0.0365(10)
C41 0.0309(7) 0.0576(9) 0.0326(7) 0.0076(6) 0.0097(5) 0.0155(6)
C42 0.0543(10) 0.0544(10) 0.0288(7) -0.0015(6) -0.0038(6) 0.0200(8)

loop_
_atom_type_symbol
_atom_type_description
_atom_type_scat_dispersion_real
_atom_type_scat_dispersion_imag
_atom_type_scat_source
C C 0.0033 0.0016 'International Tables Vol C Tables 4.2.6.8 and 6.1.1.4'
H H 0.0000 0.0000 'International Tables Vol C Tables 4.2.6.8 and 6.1.1.4'
Li Li -0.0003 0.0001 'International Tables Vol C Tables 4.2.6.8 and 6.1.1.4'
O O 0.0106 0.0060 'International Tables Vol C Tables 4.2.6.8 and 6.1.1.4'

loop_
_geom_angle_atom_site_label_1
_geom_angle_atom_site_label_2
_geom_angle_atom_site_label_3
_geom_angle
C41 O1 C39 113.46(11)
C41 O1 Li1 120.08(12)
C39 O1 Li1 120.46(13)
O1 Li1 C1 164.43(17)
C6 C1 C2 114.97(9)
C6 C1 Li1 117.54(11)
C2 C1 Li1 127.49(11)
C3 C2 C1 122.81(9)
C3 C2 C7 119.06(9)
C1 C2 C7 118.07(8)
C4 C3 C2 120.05(9)
C3 C4 C5 119.31(9)
C4 C5 C6 120.07(9)
C5 C6 C1 122.79(9)
C5 C6 C23 118.59(9)
C1 C6 C23 118.63(8)
C8 C7 C12 118.57(9)
C8 C7 C2 121.85(9)
C12 C7 C2 119.56(9)
C9 C8 C7 119.65(9)
C9 C8 C13 120.12(9)
C7 C8 C13 120.18(9)
C10 C9 C8 122.37(9)
C11 C10 C9 117.08(9)
C11 C10 C16 120.79(9)
C9 C10 C16 122.11(10)
C12 C11 C10 122.38(10)
C11 C12 C7 119.95(9)
C11 C12 C20 119.05(9)
C7 C12 C20 120.91(9)
C8 C13 C15 114.11(9)
C8 C13 C14 109.94(9)
C15 C13 C14 110.21(9)
C17 C16 C18 108.55(15)
C17 C16 C19 107.34(16)
C18 C16 C19 107.76(12)
C17 C16 C10 108.97(11)
C18 C16 C10 111.92(10)
C19 C16 C10 112.15(10)
C12 C20 C21 110.00(10)
C12 C20 C22 112.14(12)
C21 C20 C22 111.99(13)
C24 C23 C28 118.80(9)
C24 C23 C6 120.01(9)
C28 C23 C6 121.19(9)
C25 C24 C23 119.92(10)
C25 C24 C29 117.56(9)
C23 C24 C29 122.50(9)
C26 C25 C24 122.20(10)
C25 C26 C27 117.37(9)
C25 C26 C32 122.11(10)
C27 C26 C32 120.52(10)
C28 C27 C26 122.37(10)
C27 C28 C23 119.31(9)
C27 C28 C36 120.34(9)
C23 C28 C36 120.28(9)
C24 C29 C30 111.56(10)
C24 C29 C31 111.21(9)
C30 C29 C31 109.97(9)
C26 C32 C34 108.99(11)
C26 C32 C35 109.74(10)
C34 C32 C35 110.16(13)
C26 C32 C33 112.25(10)
C34 C32 C33 107.52(12)
C35 C32 C33 108.15(12)
C28 C36 C38 110.11(9)
C28 C36 C37 114.08(9)
C38 C36 C37 109.58(10)
O1 C39 C40 108.78(14)
O1 C41 C42 108.46(12)

loop_
_geom_bond_atom_site_label_1
_geom_bond_atom_site_label_2
_geom_bond_distance
O1 C41 1.4323(17)
O1 C39 1.4420(17)
O1 Li1 1.881(2)
Li1 C1 2.036(2)
C1 C6 1.4184(13)
C1 C2 1.4218(13)
C2 C3 1.4030(14)
C2 C7 1.5042(13)
C3 C4 1.3949(14)
C4 C5 1.3965(14)
C5 C6 1.4041(14)
C6 C23 1.5054(13)
C7 C8 1.4129(14)
C7 C12 1.4112(14)
C8 C9 1.4023(13)
C8 C13 1.5277(14)
C9 C10 1.3984(14)
C10 C11 1.3957(15)
C10 C16 1.5377(15)
C11 C12 1.3982(15)
C12 C20 1.5266(15)
C13 C15 1.5302(15)
C13 C14 1.5294(17)
C16 C17 1.533(2)
C16 C18 1.5281(19)
C16 C19 1.5309(19)
C20 C21 1.531(2)
C20 C22 1.535(2)
C23 C24 1.4090(14)
C23 C28 1.4189(14)
C24 C25 1.4029(14)
C24 C29 1.5234(15)
C25 C26 1.3873(16)
C26 C27 1.4061(15)
C26 C32 1.5304(15)
C27 C28 1.3976(13)
C28 C36 1.5283(15)
C29 C30 1.5366(16)
C29 C31 1.5380(17)
C32 C34 1.538(2)
C32 C35 1.5291(19)
C32 C33 1.5359(18)
C36 C38 1.5388(17)
C36 C37 1.5318(15)
C39 C40 1.500(3)
C41 C42 1.508(2)
